data_9004727
loop_
_publ_author_name
'Piilonen, P. C.'
'McDonald, A. M.'
'Lalonde, A. E.'

_publ_section_title
;Insights into astrophyllite-group minerals II: Crystal chemistry Sample:
 MSH38a Locality: altered nepheline syenite pegmatite at Mont Saint-Hilaire,
 Quebec, Canada
;
_journal_name_full 'The Canadian Mineralogist'
_journal_page_first 27
_journal_page_last 54
_journal_paper_doi 10.2113/gscanmin.41.1.27
_journal_volume 41
_journal_year 2003
_chemical_compound_source 'altered nepheline syenite pegmatite at Mont Saint-Hilaire, Quebec, Canada'
_chemical_formula_sum 'Ca0.114 F0.5 H4 K1.82 Mn6.243 Na0.772 Nb0.426 O30 Si8 Ti1.574'
_chemical_name_mineral Kupletskite
_space_group_IT_number 2
_symmetry_space_group_name_Hall '-P 1'
_symmetry_space_group_name_H-M 'P -1'
_cell_angle_alpha 113.036
_cell_angle_beta 94.671
_cell_angle_gamma 103.163
_cell_formula_units_Z 1
_cell_length_a 5.4028
_cell_length_b 11.9178
_cell_length_c 11.7000
_cell_volume 662.729
_database_code_amcsd 0005820
_exptl_crystal_density_diffrn 3.181
_cod_original_formula_sum 'Mn6.243 Na.772 (Ti1.574 Nb.426) Si8 K1.82 Ca.114 O30 F.5 H4'
_cod_database_code 9004727

loop_
_space_group_symop_operation_xyz
x,y,z
-x,-y,-z

loop_
_atom_site_aniso_label
_atom_site_aniso_U_11
_atom_site_aniso_U_22
_atom_site_aniso_U_33
_atom_site_aniso_U_12
_atom_site_aniso_U_13
_atom_site_aniso_U_23
Mn(1) 0.01080 0.01110 0.01410 0.00330 0.00300 0.00530
Na(1) 0.01080 0.01110 0.01410 0.00330 0.00300 0.00530
Mn(2) 0.01150 0.01310 0.01620 0.00430 0.00470 0.00690
Mn(3) 0.01230 0.01270 0.01670 0.00500 0.00510 0.00720
Mn(4) 0.01010 0.00990 0.01370 0.00280 0.00190 0.00420
Ti 0.00900 0.01250 0.01680 0.00390 0.00350 0.00630
Nb 0.00900 0.01250 0.01680 0.00390 0.00350 0.00630
Si(1) 0.01300 0.01010 0.01160 0.00300 0.00230 0.00360
Si(2) 0.01690 0.01050 0.01350 0.00280 0.00230 0.00470
Si(3) 0.01710 0.01180 0.01370 0.00370 0.00280 0.00600
Si(4) 0.01350 0.01150 0.01120 0.00360 0.00270 0.00550
K 0.07100 0.04910 0.03190 0.01300 0.00670 0.01360
Na1 0.07100 0.04910 0.03190 0.01300 0.00670 0.01360
Na2 0.03940 0.02040 0.01380 0.00700 0.00300 0.00530
Ca 0.03940 0.02040 0.01380 0.00700 0.00300 0.00530
O(1) 0.01460 0.01470 0.01150 0.00280 0.00180 0.00380
O(2) 0.01590 0.01490 0.01220 0.00340 0.00260 0.00290
O(3) 0.01500 0.01360 0.01170 0.00340 0.00240 0.00450
O-H(4) 0.01810 0.01820 0.01650 0.00600 0.00410 0.00620
O-H(5) 0.01910 0.01790 0.01650 0.00710 0.00460 0.00640
O(6) 0.01680 0.01420 0.01220 0.00410 0.00260 0.00510
O(7) 0.01600 0.01350 0.01130 0.00450 0.00180 0.00390
O(8) 0.02640 0.03130 0.01780 -0.00410 0.00400 0.00670
O(9) 0.02890 0.03770 0.01900 -0.01240 0.01070 0.00170
O(10) 0.03950 0.03080 0.01800 0.02180 0.00450 0.00660
O(11) 0.05810 0.04790 0.02140 0.04580 0.01630 0.01460
O(12) 0.04750 0.03620 0.02120 0.03140 -0.00870 0.00000
O(13) 0.04780 0.01110 0.01770 0.00330 0.00370 0.00600
O(14) 0.04990 0.01370 0.01890 0.00530 0.00650 0.00840
O(15) 0.02320 0.04870 0.02180 -0.01780 -0.00350 0.01620
F(16) 0.02280 0.02300 0.01530 0.00480 0.00170 0.00530

loop_
_atom_site_label
_atom_site_fract_x
_atom_site_fract_y
_atom_site_fract_z
_atom_site_occupancy
_atom_site_U_iso_or_equiv
Mn(1) 0.85031 0.20574 0.47956 0.89700 0.01190
Na(1) 0.85031 0.20574 0.47956 0.10300 0.01190
Mn(2) 0.27958 0.06735 0.48803 0.99500 0.01310
Mn(3) 0.42231 0.35200 0.48492 0.98500 0.01320
Mn(4) 0.00000 0.50000 0.50000 0.48900 0.01150
Ti 0.07825 0.08504 0.19447 0.78700 0.01250
Nb 0.07825 0.08504 0.19447 0.21300 0.01250
Si(1) 0.67850 0.27211 0.23113 1.00000 0.01190
Si(2) 0.81320 0.54620 0.25257 1.00000 0.01400
Si(3) 0.37830 0.67446 0.25518 1.00000 0.01410
Si(4) 0.50580 0.93099 0.23521 1.00000 0.01180
K 0.13650 0.26790 0.99580 0.91000 0.05270
Na1 0.13650 0.26790 0.99580 0.09000 0.05270
Na2 0.50000 0.00000 0.00000 0.38600 0.02560
Ca 0.50000 0.00000 0.00000 0.11400 0.02560
O(1) 0.72650 0.31820 0.38350 1.00000 0.01440
O(2) 0.14750 0.16030 0.36990 1.00000 0.01540
O(3) 0.12950 0.39240 0.59480 1.00000 0.01380
O-H(4) 0.29700 0.46240 0.39980 1.00000 0.01770
O-H(5) 0.99240 0.11780 0.59380 1.00000 0.01770
O(6) 0.55920 0.25790 0.59150 1.00000 0.01460
O(7) 0.57280 0.01420 0.38830 1.00000 0.01400
O(8) 0.07340 0.59090 0.19990 1.00000 0.02860
O(9) 0.24940 0.04080 0.82810 1.00000 0.03540
O(10) 0.42970 0.41460 0.80050 1.00000 0.02860
O(11) 0.12590 0.80680 0.83150 1.00000 0.03640
O(12) 0.26420 0.95670 0.17110 1.00000 0.03640
O(13) 0.26810 0.60700 0.80710 1.00000 0.02660
O(14) 0.57200 0.22170 0.80320 1.00000 0.02770
O(15) 0.38430 0.19100 0.16740 1.00000 0.03640
F(16) 0.00000 0.00000 0.00000 0.50000 0.02170

loop_
_cod_changelog_entry_id
_cod_changelog_entry_author
_cod_changelog_entry_date
_cod_changelog_entry_text
1
;cod-tools version 3.10.1
Id: cif_fix_AMCSD_aniso_labels 10200 2024-08-01 14:09:44Z saulius
;
2024-08-02T12:20:47+03:00
;Changed the following '_atom_site_aniso_label' values:
'OH(4)' -> 'O-H(4)'
'OH(5)' -> 'O-H(5)'
;
2
;cod-tools version 3.10.1
Id: cif_fix_AMCSD_atom_labels 10224 2024-08-07 11:09:31Z saulius
;
2024-08-07T19:39:14+03:00
;Changed the following '_atom_site_label' values:
the first duplicated label 'Na'  converted to 'Na1'
duplicated label 'Na' at index 13 converted to 'Na2'
;

loop_
_cod_related_entry_id
_cod_related_entry_database
_cod_related_entry_code
1 AMCSD 0005820
